data_7717719
loop_
_publ_author_name
'Misawa-Suzuki, Tomoyo'
'Kataoka, Yusuke'
'Mafune, Sota'
'Niwa, Teresa'
'Nagao, Hirotaka'

_publ_section_title
;
 Ru(IV)--Ru(IV), Ru(III)--Ru(IV), and Ru(III)--Ru(III) complexes having a
 sulfato bridging ligand on the doubly oxido-/hydroxio-bridged core, and
 their crystallographic and electronic structures
;
_journal_name_full 'Dalton Transactions'
_journal_paper_doi 10.1039/D4DT02833C
_journal_year 2025
_chemical_formula_moiety 'C29 H35 N6 O5 Ru2, 3(Cl O4), 0.25(O)'
_chemical_formula_sum 'C29 H35 Cl3 N6 O17.25 Ru2'
_chemical_formula_weight 1052.12
_space_group_crystal_system monoclinic
_space_group_IT_number 14
_space_group_name_Hall '-P 2ybc'
_space_group_name_H-M_alt 'P 1 21/c 1'
_atom_sites_solution_hydrogens geom
_atom_sites_solution_primary dual
_audit_creation_date 2024-12-18
_audit_creation_method
;
Olex2 1.5
(compiled 2024.02.16 svn.r378c4104 for OlexSys, GUI svn.r6928)
;
_audit_update_record
;
2024-12-19 deposited with the CCDC.	2024-12-27 downloaded from the CCDC.
;
_cell_angle_alpha 90
_cell_angle_beta 108.5280(10)
_cell_angle_gamma 90
_cell_formula_units_Z 4
_cell_length_a 13.22590(10)
_cell_length_b 15.87400(10)
_cell_length_c 19.5308(2)
_cell_measurement_reflns_used 21186
_cell_measurement_temperature 566.15
_cell_measurement_theta_max 77.1290
_cell_measurement_theta_min 3.5230
_cell_volume 3887.92(6)
_computing_cell_refinement 'CrysAlisPro 1.171.41.116a (Rigaku OD, 2021)'
_computing_data_collection 'CrysAlisPro 1.171.41.116a (Rigaku OD, 2021)'
_computing_data_reduction 'CrysAlisPro 1.171.41.116a (Rigaku OD, 2021)'
_computing_molecular_graphics 'Olex2 1.5 (Dolomanov et al., 2009)'
_computing_publication_material 'Olex2 1.5 (Dolomanov et al., 2009)'
_computing_structure_refinement 'SHELXL 2018/3 (Sheldrick, 2015)'
_computing_structure_solution 'SHELXD  (Sheldrick, 2008)'
_diffrn_ambient_temperature 566.15
_diffrn_detector 'Hybrid Pixel Array Detector'
_diffrn_detector_area_resol_mean 10.0000
_diffrn_detector_type HyPix
_diffrn_measured_fraction_theta_full 0.999
_diffrn_measured_fraction_theta_max 0.961
_diffrn_measurement_details
;
List of Runs (angles in degrees, time in seconds):

  # Type    Start    End  Width  t~exp~   \w     \q     \k     \f   Frames
#--------------------------------------------------------------------------
  1  \w     96.00 121.00   0.50    0.25    --  108.68  37.00  60.00   50
  2  \w    126.00 172.00   0.50    0.25    --  108.68  37.00  60.00   92
  3  \w    114.00 139.00   0.50    0.25    --  108.68 124.00 138.00   50
  4  \w     98.00 166.00   0.50    0.25    --  108.68 125.00   0.00  136
  5  \w    101.00 126.00   0.50    0.25    --  108.68 146.00 -55.00   50
  6  \w    -27.00  27.00   0.50    0.06    --  -48.88  19.00   0.00  108
  7  \w    -27.00  26.00   0.50    0.06    --  -48.88  19.00  60.00  106
  8  \w     -2.00  27.00   0.50    0.06    --  -48.88  19.00  90.00   58
  9  \w    -62.00 -21.00   0.50    0.25    --  -91.75  57.00   0.00   82
 10  \w    -57.00 -32.00   0.50    0.25    --  -91.75  57.00 -60.00   50
 11  \w    -86.00 -61.00   0.50    0.25    --  -91.75 146.00 -55.00   50
 12  \w    -81.00 -25.00   0.50    0.06    --  -48.88 124.00 138.00  112
 13  \w   -155.00-123.00   0.50    0.25    --  -91.75 -57.00 150.00   64
 14  \w   -120.00 -94.00   0.50    0.25    --  -91.75 -57.00 150.00   52
 15  \w   -136.00-103.00   0.50    0.25    --  -91.75-124.00  59.00   66
 16  \w    -99.00 -61.00   0.50    0.06    --  -48.88-146.00-106.00   76
 17  \w   -105.00 -61.00   0.50    0.25    --  -91.75-146.00-106.00   88
 18  \w   -162.00 -75.00   0.50    0.25    --  -91.75-125.00  30.00  174
 19  \w   -111.00 -75.00   0.50    0.06    --  -48.88-125.00 120.00   72
 20  \w     72.00 103.00   0.50    0.25    --  108.68 -99.00 120.00   62
 21  \w     76.00 102.00   0.50    0.25    --  108.68 -99.00 150.00   52
 22  \w     68.00 102.00   0.50    0.25    --  108.68-124.00  59.00   68
 23  \w     38.00 103.00   0.50    0.25    --  108.68 -99.00  90.00  130
 24  \w     38.00  67.00   0.50    0.25    --  108.68 -99.00 120.00   58
 25  \w     49.00 101.00   0.50    0.25    --  108.68 -99.00  60.00  104
 26  \w     55.00  80.00   0.50    0.06    --   48.88-124.00  59.00   50
 27  \w     54.00  79.00   0.50    0.06    --   48.88-146.00-106.00   50
 28  \w     83.00 111.00   0.50    0.25    --  108.68-146.00-106.00   56
 29  \w     38.00  67.00   0.50    0.25    --  108.68 -57.00 -90.00   58
 30  \w     36.00  67.00   0.50    0.25    --  108.68 -57.00-120.00   62
 31  \w     36.00  61.00   0.50    0.25    --  108.68 -57.00-180.00   50
;
_diffrn_measurement_device 'four-circle diffractometer'
_diffrn_measurement_device_type 'XtaLAB Synergy, Dualflex, HyPix'
_diffrn_measurement_method '\w scans'
_diffrn_measurement_specimen_support 'Mitegen 50um'
_diffrn_orient_matrix_type 'CrysAlisPro convention (1999,Acta A55,543-557)'
_diffrn_orient_matrix_UB_11 -0.1113307000
_diffrn_orient_matrix_UB_12 0.0152795000
_diffrn_orient_matrix_UB_13 0.0070188000
_diffrn_orient_matrix_UB_21 -0.0137630000
_diffrn_orient_matrix_UB_22 -0.0954857000
_diffrn_orient_matrix_UB_23 0.0078658000
_diffrn_orient_matrix_UB_31 0.0501088000
_diffrn_orient_matrix_UB_32 0.0078239000
_diffrn_orient_matrix_UB_33 0.0825326000
_diffrn_radiation_collimation 0.3
_diffrn_radiation_monochromator mirror
_diffrn_radiation_probe x-ray
_diffrn_radiation_type 'Cu K\a'
_diffrn_radiation_wavelength 1.54184
_diffrn_reflns_av_R_equivalents 0.0525
_diffrn_reflns_av_unetI/netI 0.0423
_diffrn_reflns_Laue_measured_fraction_full 0.999
_diffrn_reflns_Laue_measured_fraction_max 0.961
_diffrn_reflns_limit_h_max 16
_diffrn_reflns_limit_h_min -16
_diffrn_reflns_limit_k_max 19
_diffrn_reflns_limit_k_min -19
_diffrn_reflns_limit_l_max 24
_diffrn_reflns_limit_l_min -21
_diffrn_reflns_number 31590
_diffrn_reflns_point_group_measured_fraction_full 0.999
_diffrn_reflns_point_group_measured_fraction_max 0.961
_diffrn_reflns_theta_full 67.684
_diffrn_reflns_theta_max 77.114
_diffrn_reflns_theta_min 3.524
_diffrn_source 'micro-focus sealed X-ray tube'
_diffrn_source_current 24.0
_diffrn_source_power 1.2
_diffrn_source_target Mo
_diffrn_source_type 'PhotonJet (Cu) X-ray Source'
_diffrn_source_voltage 50.0
_exptl_absorpt_coefficient_mu 8.913
_exptl_absorpt_correction_T_max 1.00000
_exptl_absorpt_correction_T_min 0.34763
_exptl_absorpt_correction_type multi-scan
_exptl_absorpt_process_details
;
CrysAlisPro 1.171.41.116a (Rigaku Oxford Diffraction, 2021)
Empirical absorption correction using spherical harmonics,
implemented in SCALE3 ABSPACK scaling algorithm.
;
_exptl_crystal_colour 'clear light green'
_exptl_crystal_density_diffrn 1.797
_exptl_crystal_description plate
_exptl_crystal_F_000 2112
_exptl_crystal_size_max 0.3
_exptl_crystal_size_mid 0.15
_exptl_crystal_size_min 0.03
_refine_diff_density_max 1.519
_refine_diff_density_min -1.307
_refine_diff_density_rms 0.124
_refine_ls_extinction_method none
_refine_ls_goodness_of_fit_ref 1.033
_refine_ls_hydrogen_treatment constr
_refine_ls_matrix_type full
_refine_ls_number_parameters 571
_refine_ls_number_reflns 7902
_refine_ls_number_restraints 74
_refine_ls_restrained_S_all 1.046
_refine_ls_R_factor_all 0.0478
_refine_ls_R_factor_gt 0.0451
_refine_ls_shift/su_max 0.001
_refine_ls_shift/su_mean 0.000
_refine_ls_structure_factor_coef Fsqd
_refine_ls_weighting_details 'w=1/[\s^2^(Fo^2^)+(0.0700P)^2^+7.5536P] where P=(Fo^2^+2Fc^2^)/3'
_refine_ls_weighting_scheme calc
_refine_ls_wR_factor_gt 0.1207
_refine_ls_wR_factor_ref 0.1233
_reflns_Friedel_coverage 0.000
_reflns_number_gt 7281
_reflns_number_total 7902
_reflns_threshold_expression 'I > 2\s(I)'
_cod_data_source_file d4dt02833c2.cif
_cod_data_source_block exp_495_auto
_cod_database_code 7717719
_shelx_shelxl_version_number 2018/3
_chemical_oxdiff_formula C29H37N6O17Cl3Ru2
_chemical_oxdiff_usercomment 298K
_shelx_space_group_comment
;
The symmetry employed for this shelxl refinement is uniquely defined
by the following loop, which should always be used as a source of
symmetry information in preference to the above space-group names.
They are only intended as comments.
;
_shelx_estimated_absorpt_t_max 0.776
_shelx_estimated_absorpt_t_min 0.175
_reflns_odcompleteness_completeness 99.97
_reflns_odcompleteness_iscentric 1
_reflns_odcompleteness_theta 66.97
_olex2_refinement_description
;
1. Fixed Uiso
 At 1.2 times of:
  All C(H) groups, All C(H,H) groups
 At 1.5 times of:
  All C(H,H,H) groups, All O(H) groups
2. Restrained distances
 O13-Cl2
 1.41 with sigma of 0.02
 Cl2-O12
 1.41 with sigma of 0.02
 O11-Cl2
 1.41 with sigma of 0.02
 O6-Cl2
 1.41 with sigma of 0.02
 O7-Cl1
 1.41 with sigma of 0.02
 O10-Cl1
 1.41 with sigma of 0.02
 Cl3-O16
 1.41 with sigma of 0.02
 Cl3-O20
 1.41 with sigma of 0.02
 Cl4-O15
 1.41 with sigma of 0.02
 Cl4-O21
 1.41 with sigma of 0.02
 O19-Cl4
 1.41 with sigma of 0.02
 Cl4-O17
 1.41 with sigma of 0.02
 O21-O15
 2.2 with sigma of 0.04
 O20-O18
 2.2 with sigma of 0.04
 O18-O20
 2.2 with sigma of 0.04
 O18-O16
 2.2 with sigma of 0.04
3. Uiso/Uaniso restraints and constraints
O16 \\sim O17: within 1.7A with sigma of 0.04 and sigma for terminal atoms of
0.08 within 1.7A
O18 \\sim O19: within 1.7A with sigma of 0.04 and sigma for terminal atoms of
0.08 within 1.7A
O15 \\sim O14: within 1.7A with sigma of 0.04 and sigma for terminal atoms of
0.08 within 1.7A
Uanis(O22) \\sim Ueq: with sigma of 0.1 and sigma for terminal atoms of 0.2
Uanis(O10) \\sim Ueq, Uanis(O7) \\sim Ueq: with sigma of 0.1 and sigma for
terminal atoms of 0.2
Uanis(Cl4) \\sim Ueq, Uanis(O18) \\sim Ueq, Uanis(O16) \\sim Ueq: with sigma of
0.1 and sigma for terminal atoms of 0.2
Uanis(O18) \\sim Ueq: with sigma of 0.1 and sigma for terminal atoms of 0.2
4. Rigid body (RIGU) restrains
 O7, Cl1
 with sigma for 1-2 distances of 0.004 and sigma for 1-3 distances of 0.004
 O7
 with sigma for 1-2 distances of 0.004 and sigma for 1-3 distances of 0.004
 O9, O10
 with sigma for 1-2 distances of 0.004 and sigma for 1-3 distances of 0.004
 O13, O11
 with sigma for 1-2 distances of 0.004 and sigma for 1-3 distances of 0.004
 O11, Cl2
 with sigma for 1-2 distances of 0.004 and sigma for 1-3 distances of 0.004
 Cl3
 with sigma for 1-2 distances of 0.004 and sigma for 1-3 distances of 0.004
5. Others
 Fixed Sof: Cl3(0.4) O22(0.25) O18(0.4) O14(0.4) O16(0.4) O15(0.6) O17(0.6)
 O19(0.6) Cl4(0.6) O20(0.4) O21(0.6)
6.a Secondary CH2 refined with riding coordinates:
 C17(H17A,H17B), C18(H18A,H18B), C3(H3A,H3B), C15(H15A,H15B), C1(H1A,H1B),
 C4(H4A,H4B)
6.b Aromatic/amide H refined with riding coordinates:
 C28(H28), C23(H23), C27(H27), C9(H9), C25(H25), C6(H6), C26(H26), C14(H14),
 C20(H20), C22(H22), C8(H8), C11(H11), C21(H21), C13(H13), C12(H12), C7(H7)
6.c Idealised Me refined as rotating group:
 C2(H2A,H2B,H2C), C16(H16A,H16B,H16C)
6.d Idealised tetrahedral OH refined as rotating group:
 O5(H5)
;
_olex2_submission_special_instructions 'No special instructions were received'
_oxdiff_exptl_absorpt_empirical_details
;
Empirical correction (ABSPACK) includes:
- Absorption correction using spherical harmonics
- Frame scaling
;
_oxdiff_exptl_absorpt_empirical_full_max 1.842
_oxdiff_exptl_absorpt_empirical_full_min 0.563

loop_
_space_group_symop_operation_xyz
'x, y, z'
'-x, y+1/2, -z+1/2'
'-x, -y, -z'
'x, -y-1/2, z-1/2'

loop_
_atom_site_label
_atom_site_type_symbol
_atom_site_fract_x
_atom_site_fract_y
_atom_site_fract_z
_atom_site_U_iso_or_equiv
_atom_site_adp_type
_atom_site_occupancy
_atom_site_site_symmetry_order
_atom_site_calc_flag
_atom_site_refinement_flags_posn
_atom_site_refinement_flags_adp
_atom_site_refinement_flags_occupancy
_atom_site_disorder_assembly
_atom_site_disorder_group
Ru2 Ru 0.78233(2) 0.18856(2) 0.63575(2) 0.02714(10) Uani 1 1 d . . . . .
Ru1 Ru 0.59646(2) 0.25558(2) 0.58891(2) 0.02688(10) Uani 1 1 d . . . . .
O1 O 0.6461(2) 0.14122(17) 0.56604(14) 0.0318(5) Uani 1 1 d . . . . .
O2 O 0.7270(2) 0.29559(18) 0.66756(14) 0.0340(6) Uani 1 1 d . . . . .
O4 O 0.8156(2) 0.25828(18) 0.55588(15) 0.0366(6) Uani 1 1 d . . . . .
O3 O 0.6475(2) 0.30445(18) 0.50580(15) 0.0350(6) Uani 1 1 d . . . . .
N3 N 0.5273(3) 0.2169(2) 0.66358(17) 0.0328(7) Uani 1 1 d . . . . .
N2 N 0.5240(3) 0.3683(2) 0.59783(17) 0.0327(7) Uani 1 1 d . . . . .
N6 N 0.7702(3) 0.1122(2) 0.71688(16) 0.0313(6) Uani 1 1 d . . . . .
N4 N 0.9351(2) 0.2148(2) 0.71017(17) 0.0316(7) Uani 1 1 d . . . . .
N5 N 0.8663(3) 0.0886(2) 0.61208(17) 0.0344(7) Uani 1 1 d . . . . .
N1 N 0.4421(2) 0.2358(2) 0.51505(18) 0.0326(7) Uani 1 1 d . . . . .
O5 O 0.7692(3) 0.3333(3) 0.45554(19) 0.0573(9) Uani 1 1 d . . . . .
H5 H 0.830172 0.320232 0.457955 0.086 Uiso 1 1 calc R U . . .
C10 C 0.4219(3) 0.2021(3) 0.6359(2) 0.0374(8) Uani 1 1 d . . . . .
C24 C 0.8571(3) 0.1124(3) 0.7770(2) 0.0346(8) Uani 1 1 d . . . . .
C5 C 0.4336(3) 0.3854(3) 0.5435(2) 0.0383(9) Uani 1 1 d . . . . .
C28 C 0.6944(3) 0.0529(3) 0.7104(2) 0.0384(9) Uani 1 1 d . . . . .
H28 H 0.635301 0.052094 0.668903 0.046 Uiso 1 1 calc R U . . .
C19 C 0.9731(3) 0.0941(3) 0.6403(2) 0.0380(9) Uani 1 1 d . . . . .
C23 C 0.8233(4) 0.0214(3) 0.5712(2) 0.0434(9) Uani 1 1 d . . . . .
H23 H 0.749507 0.016543 0.553045 0.052 Uiso 1 1 calc R U . . .
C27 C 0.7022(4) -0.0062(3) 0.7632(3) 0.0483(11) Uani 1 1 d . . . . .
H27 H 0.648616 -0.045950 0.757894 0.058 Uiso 1 1 calc R U . . .
C2 C 0.3330(4) 0.1715(4) 0.3953(3) 0.0545(12) Uani 1 1 d . . . . .
H2A H 0.336690 0.130178 0.360335 0.082 Uiso 1 1 calc R U . . .
H2B H 0.312771 0.224910 0.371880 0.082 Uiso 1 1 calc R U . . .
H2C H 0.281038 0.154450 0.417473 0.082 Uiso 1 1 calc R U . . .
C17 C 1.0148(3) 0.1718(3) 0.6817(2) 0.0423(9) Uani 1 1 d . . . . .
H17A H 1.036738 0.210743 0.650867 0.051 Uiso 1 1 calc R U . . .
H17B H 1.077428 0.157702 0.722026 0.051 Uiso 1 1 calc R U . . .
C9 C 0.5564(4) 0.4212(3) 0.6546(2) 0.0401(9) Uani 1 1 d . . . . .
H9 H 0.615927 0.407234 0.693398 0.048 Uiso 1 1 calc R U . . .
C29 C 0.7440(3) 0.2969(3) 0.5086(2) 0.0356(8) Uani 1 1 d . . . . .
C25 C 0.8685(4) 0.0531(3) 0.8310(2) 0.0453(10) Uani 1 1 d . . . . .
H25 H 0.929004 0.053435 0.871519 0.054 Uiso 1 1 calc R U . . .
C18 C 0.9356(3) 0.1816(3) 0.7824(2) 0.0374(9) Uani 1 1 d . . . . .
H18A H 1.006492 0.160937 0.808344 0.045 Uiso 1 1 calc R U . . .
H18B H 0.919872 0.227438 0.810224 0.045 Uiso 1 1 calc R U . . .
C6 C 0.3778(4) 0.4596(3) 0.5429(3) 0.0524(12) Uani 1 1 d . . . . .
H6 H 0.316545 0.471689 0.504794 0.063 Uiso 1 1 calc R U . . .
C3 C 0.4019(3) 0.3205(3) 0.4858(2) 0.0408(9) Uani 1 1 d . . . . .
H3A H 0.430572 0.335157 0.447384 0.049 Uiso 1 1 calc R U . . .
H3B H 0.324784 0.318888 0.465540 0.049 Uiso 1 1 calc R U . . .
C15 C 0.9605(4) 0.3080(3) 0.7171(3) 0.0441(10) Uani 1 1 d . . . . .
H15A H 0.909917 0.335908 0.736097 0.053 Uiso 1 1 calc R U . . .
H15B H 0.950875 0.330686 0.669315 0.053 Uiso 1 1 calc R U . . .
C26 C 0.7908(4) -0.0056(3) 0.8245(3) 0.0511(11) Uani 1 1 d . . . . .
H26 H 0.797292 -0.045008 0.860890 0.061 Uiso 1 1 calc R U . . .
C14 C 0.5723(4) 0.2227(3) 0.7359(2) 0.0410(9) Uani 1 1 d . . . . .
H14 H 0.644644 0.234878 0.754837 0.049 Uiso 1 1 calc R U . . .
C20 C 1.0390(4) 0.0329(3) 0.6268(2) 0.0498(11) Uani 1 1 d . . . . .
H20 H 1.112655 0.037491 0.646825 0.060 Uiso 1 1 calc R U . . .
C22 C 0.8852(4) -0.0401(3) 0.5557(3) 0.0519(11) Uani 1 1 d . . . . .
H22 H 0.853985 -0.085425 0.526391 0.062 Uiso 1 1 calc R U . . .
C1 C 0.4420(4) 0.1795(3) 0.4531(2) 0.0452(10) Uani 1 1 d . . . . .
H1A H 0.466104 0.123901 0.471757 0.054 Uiso 1 1 calc R U . . .
H1B H 0.492525 0.201473 0.430880 0.054 Uiso 1 1 calc R U . . .
C8 C 0.5040(4) 0.4951(3) 0.6564(3) 0.0506(11) Uani 1 1 d . . . . .
H8 H 0.528420 0.531338 0.695620 0.061 Uiso 1 1 calc R U . . .
C11 C 0.3598(4) 0.1899(3) 0.6805(3) 0.0534(12) Uani 1 1 d . . . . .
H11 H 0.287001 0.179739 0.660629 0.064 Uiso 1 1 calc R U . . .
C4 C 0.3749(3) 0.1959(3) 0.5556(2) 0.0441(10) Uani 1 1 d . . . . .
H4A H 0.305392 0.222711 0.540778 0.053 Uiso 1 1 calc R U . . .
H4B H 0.364486 0.136924 0.542183 0.053 Uiso 1 1 calc R U . . .
C21 C 0.9952(4) -0.0338(3) 0.5842(3) 0.0554(13) Uani 1 1 d . . . . .
H21 H 1.038642 -0.074897 0.574154 0.066 Uiso 1 1 calc R U . . .
C13 C 0.5143(5) 0.2111(3) 0.7820(3) 0.0530(12) Uani 1 1 d . . . . .
H13 H 0.547030 0.215408 0.831578 0.064 Uiso 1 1 calc R U . . .
C12 C 0.4067(5) 0.1928(4) 0.7543(3) 0.0602(14) Uani 1 1 d . . . . .
H12 H 0.366687 0.182781 0.784956 0.072 Uiso 1 1 calc R U . . .
C7 C 0.4144(4) 0.5151(3) 0.5995(3) 0.0568(13) Uani 1 1 d . . . . .
H7 H 0.378972 0.565744 0.599411 0.068 Uiso 1 1 calc R U . . .
C16 C 1.0733(4) 0.3289(4) 0.7656(3) 0.0596(14) Uani 1 1 d . . . . .
H16A H 1.124156 0.306912 0.744421 0.089 Uiso 1 1 calc R U . . .
H16B H 1.085264 0.304045 0.812299 0.089 Uiso 1 1 calc R U . . .
H16C H 1.081369 0.388921 0.770502 0.089 Uiso 1 1 calc R U . . .
Cl2 Cl 0.37461(12) 0.55405(9) 0.11479(7) 0.0643(3) Uani 1 1 d D . . . .
O12 O 0.3291(3) 0.6268(3) 0.0705(2) 0.0621(9) Uani 1 1 d D . . . .
O6 O 0.4293(5) 0.5069(3) 0.0729(3) 0.1018(17) Uani 1 1 d D . . . .
O13 O 0.4542(6) 0.5831(5) 0.1751(3) 0.143(3) Uani 1 1 d D . . . .
O11 O 0.2932(6) 0.4996(5) 0.1188(6) 0.162(4) Uani 1 1 d D . . . .
Cl3 Cl 0.0628(12) 0.2967(11) 0.5048(8) 0.089(4) Uani 0.4 1 d D . P A 1
Cl1 Cl 0.18834(10) 0.48407(8) 0.33036(8) 0.0642(4) Uani 1 1 d D . . . .
O8 O 0.2313(3) 0.5492(3) 0.3824(2) 0.0632(10) Uani 1 1 d . . . . .
O7 O 0.2240(6) 0.5063(7) 0.2677(3) 0.159(4) Uani 1 1 d D U . . .
O9 O 0.0776(3) 0.4909(3) 0.2997(3) 0.0838(14) Uani 1 1 d . . . . .
O22 O 0.7998(14) 0.3257(14) 0.8367(9) 0.081(6) Uani 0.25 1 d . U P . .
O10 O 0.2276(7) 0.4074(4) 0.3492(5) 0.156(4) Uani 1 1 d D U . . .
O18 O 0.119(2) 0.356(2) 0.4807(13) 0.30(2) Uani 0.4 1 d D U P A 1
O14 O -0.0311(9) 0.2790(12) 0.4533(6) 0.072(5) Uani 0.4 1 d . U P A 1
O16 O 0.102(2) 0.2274(16) 0.5478(15) 0.127(11) Uani 0.4 1 d D U P A 1
O15 O -0.0170(12) 0.3281(12) 0.4709(10) 0.176(9) Uani 0.6 1 d D U P B 2
O17 O 0.0639(17) 0.2052(8) 0.5344(10) 0.139(9) Uani 0.6 1 d D U P B 2
O19 O 0.1296(5) 0.2637(5) 0.4511(3) 0.0561(15) Uani 0.6 1 d D U P B 2
Cl4 Cl 0.0802(7) 0.2854(6) 0.5039(4) 0.0624(11) Uani 0.6 1 d D U P B 2
O20 O 0.0382(10) 0.3420(7) 0.5638(6) 0.072(3) Uani 0.4 1 d D . P A 1
O21 O 0.1712(13) 0.3229(9) 0.5598(7) 0.176(8) Uani 0.6 1 d D . P B 2

loop_
_atom_site_aniso_label
_atom_site_aniso_U_11
_atom_site_aniso_U_22
_atom_site_aniso_U_33
_atom_site_aniso_U_23
_atom_site_aniso_U_13
_atom_site_aniso_U_12
Ru2 0.02201(15) 0.03089(16) 0.02544(15) 0.00319(10) 0.00317(11) 0.00247(10)
Ru1 0.02114(15) 0.03081(16) 0.02667(16) 0.00230(10) 0.00472(11) 0.00162(10)
O1 0.0252(12) 0.0316(13) 0.0343(13) -0.0020(10) 0.0032(10) 0.0005(10)
O2 0.0242(12) 0.0376(14) 0.0342(13) -0.0040(11) 0.0006(10) 0.0008(11)
O4 0.0262(13) 0.0463(16) 0.0364(14) 0.0134(12) 0.0085(11) 0.0057(11)
O3 0.0268(13) 0.0443(16) 0.0333(13) 0.0100(11) 0.0085(11) 0.0040(11)
N3 0.0345(17) 0.0314(16) 0.0336(16) 0.0044(13) 0.0125(13) 0.0022(13)
N2 0.0277(15) 0.0346(16) 0.0351(16) 0.0047(13) 0.0087(13) 0.0022(13)
N6 0.0294(15) 0.0341(16) 0.0286(15) 0.0018(12) 0.0065(12) 0.0028(13)
N4 0.0248(15) 0.0365(17) 0.0283(15) 0.0020(13) 0.0010(12) -0.0007(13)
N5 0.0322(16) 0.0408(18) 0.0289(15) 0.0030(13) 0.0079(13) 0.0078(14)
N1 0.0203(14) 0.0422(18) 0.0333(16) 0.0017(13) 0.0057(12) -0.0018(13)
O5 0.0369(17) 0.084(2) 0.057(2) 0.0385(19) 0.0222(15) 0.0168(17)
C10 0.033(2) 0.038(2) 0.043(2) 0.0049(17) 0.0158(17) -0.0008(16)
C24 0.0331(19) 0.040(2) 0.0296(18) 0.0026(15) 0.0080(15) 0.0056(16)
C5 0.0310(19) 0.041(2) 0.040(2) 0.0080(17) 0.0071(16) 0.0078(17)
C28 0.038(2) 0.040(2) 0.039(2) 0.0004(17) 0.0147(17) -0.0023(17)
C19 0.0323(19) 0.051(2) 0.0305(19) 0.0079(17) 0.0096(15) 0.0105(17)
C23 0.044(2) 0.041(2) 0.044(2) -0.0039(18) 0.0122(18) 0.0012(18)
C27 0.056(3) 0.043(2) 0.051(3) 0.005(2) 0.023(2) -0.006(2)
C2 0.038(2) 0.072(3) 0.044(2) -0.011(2) -0.0007(19) -0.008(2)
C17 0.0263(19) 0.058(3) 0.041(2) 0.0036(19) 0.0086(16) 0.0006(18)
C9 0.039(2) 0.039(2) 0.041(2) -0.0036(17) 0.0109(17) 0.0019(17)
C29 0.0299(19) 0.043(2) 0.0337(19) 0.0100(16) 0.0101(15) 0.0014(16)
C25 0.046(2) 0.057(3) 0.032(2) 0.0128(19) 0.0117(17) 0.010(2)
C18 0.033(2) 0.046(2) 0.0269(18) 0.0025(16) 0.0012(15) -0.0006(17)
C6 0.048(3) 0.049(3) 0.055(3) 0.009(2) 0.008(2) 0.020(2)
C3 0.032(2) 0.047(2) 0.035(2) 0.0054(17) -0.0017(16) 0.0066(17)
C15 0.035(2) 0.037(2) 0.050(2) 0.0040(18) -0.0018(19) -0.0043(17)
C26 0.063(3) 0.052(3) 0.043(2) 0.016(2) 0.024(2) 0.002(2)
C14 0.050(2) 0.041(2) 0.033(2) 0.0000(17) 0.0135(18) 0.0003(19)
C20 0.040(2) 0.067(3) 0.045(2) 0.004(2) 0.0161(19) 0.021(2)
C22 0.059(3) 0.044(2) 0.056(3) -0.006(2) 0.022(2) 0.006(2)
C1 0.032(2) 0.058(3) 0.040(2) -0.0112(19) 0.0032(17) -0.0005(19)
C8 0.057(3) 0.041(2) 0.056(3) -0.007(2) 0.020(2) 0.004(2)
C11 0.049(3) 0.059(3) 0.061(3) 0.002(2) 0.029(2) -0.007(2)
C4 0.0268(19) 0.058(3) 0.043(2) 0.008(2) 0.0057(17) -0.0094(18)
C21 0.060(3) 0.057(3) 0.054(3) 0.004(2) 0.025(2) 0.026(2)
C13 0.070(3) 0.052(3) 0.042(2) 0.000(2) 0.026(2) -0.001(2)
C12 0.075(4) 0.066(3) 0.058(3) -0.001(2) 0.046(3) -0.005(3)
C7 0.059(3) 0.041(2) 0.073(3) 0.008(2) 0.025(3) 0.019(2)
C16 0.039(3) 0.056(3) 0.068(3) 0.001(3) -0.005(2) -0.012(2)
Cl2 0.0673(8) 0.0658(8) 0.0518(7) 0.0154(6) 0.0077(6) -0.0104(6)
O12 0.072(2) 0.064(2) 0.054(2) 0.0139(17) 0.0246(18) 0.0122(19)
O6 0.131(5) 0.076(3) 0.118(4) 0.002(3) 0.068(4) 0.017(3)
O13 0.147(6) 0.169(7) 0.065(3) -0.017(4) -0.032(4) 0.026(5)
O11 0.125(6) 0.115(5) 0.285(10) 0.083(6) 0.119(6) 0.003(4)
Cl3 0.045(5) 0.151(9) 0.080(4) 0.036(4) 0.031(3) 0.055(3)
Cl1 0.0480(6) 0.0527(7) 0.0765(8) -0.0081(6) -0.0020(6) -0.0070(5)
O8 0.068(2) 0.061(2) 0.0509(19) -0.0027(17) 0.0042(17) -0.0180(18)
O7 0.119(5) 0.289(11) 0.076(3) -0.052(5) 0.043(3) -0.102(6)
O9 0.049(2) 0.086(3) 0.101(3) -0.019(3) 0.001(2) -0.010(2)
O22 0.061(10) 0.127(16) 0.066(10) -0.030(10) 0.036(8) 0.008(10)
O10 0.156(7) 0.075(4) 0.172(7) -0.005(4) -0.038(5) 0.035(4)
O18 0.24(3) 0.49(5) 0.17(2) 0.07(3) 0.056(19) -0.26(3)
O14 0.019(4) 0.160(15) 0.034(4) -0.014(7) 0.002(3) 0.021(7)
O16 0.093(12) 0.18(3) 0.106(14) 0.086(17) 0.031(10) 0.040(15)
O15 0.115(12) 0.23(2) 0.221(19) 0.151(15) 0.113(12) 0.130(13)
O17 0.29(3) 0.052(5) 0.138(13) 0.024(6) 0.156(16) 0.038(9)
O19 0.036(3) 0.093(5) 0.045(3) 0.006(3) 0.022(2) 0.013(3)
Cl4 0.035(3) 0.098(3) 0.0539(19) 0.0148(16) 0.0149(16) 0.033(2)
O20 0.086(7) 0.063(6) 0.081(7) -0.025(5) 0.044(6) 0.001(5)
O21 0.243(18) 0.128(10) 0.103(8) -0.071(8) -0.020(10) 0.032(11)

loop_
_atom_type_symbol
_atom_type_description
_atom_type_scat_dispersion_real
_atom_type_scat_dispersion_imag
_atom_type_scat_source
C C 0.0181 0.0091 'International Tables Vol C Tables 4.2.6.8 and 6.1.1.4'
H H 0.0000 0.0000 'International Tables Vol C Tables 4.2.6.8 and 6.1.1.4'
Cl Cl 0.3639 0.7018 'International Tables Vol C Tables 4.2.6.8 and 6.1.1.4'
N N 0.0311 0.0180 'International Tables Vol C Tables 4.2.6.8 and 6.1.1.4'
O O 0.0492 0.0322 'International Tables Vol C Tables 4.2.6.8 and 6.1.1.4'
Ru Ru 0.0552 3.2960 'International Tables Vol C Tables 4.2.6.8 and 6.1.1.4'

loop_
_geom_angle_atom_site_label_1
_geom_angle_atom_site_label_2
_geom_angle_atom_site_label_3
_geom_angle
_geom_angle_site_symmetry_1
_geom_angle_site_symmetry_3
O1 Ru2 Ru1 50.77(7) . .
O1 Ru2 O4 92.76(11) . .
O1 Ru2 N6 91.67(12) . .
O1 Ru2 N4 169.42(12) . .
O1 Ru2 N5 89.51(12) . .
O2 Ru2 Ru1 50.39(7) . .
O2 Ru2 O1 100.74(10) . .
O2 Ru2 O4 88.09(12) . .
O2 Ru2 N6 97.74(12) . .
O2 Ru2 N4 89.05(12) . .
O2 Ru2 N5 169.48(12) . .
O4 Ru2 Ru1 85.32(8) . .
O4 Ru2 N4 91.56(12) . .
O4 Ru2 N5 89.07(12) . .
N6 Ru2 Ru1 102.73(9) . .
N6 Ru2 O4 171.89(12) . .
N6 Ru2 N4 82.96(13) . .
N6 Ru2 N5 84.18(13) . .
N4 Ru2 Ru1 139.35(9) . .
N5 Ru2 Ru1 139.38(9) . .
N5 Ru2 N4 80.90(13) . .
O1 Ru1 Ru2 50.71(7) . .
O1 Ru1 O3 87.38(11) . .
O1 Ru1 N3 97.91(12) . .
O1 Ru1 N2 170.59(11) . .
O1 Ru1 N1 91.53(12) . .
O2 Ru1 Ru2 50.73(8) . .
O2 Ru1 O1 101.03(10) . .
O2 Ru1 O3 93.74(11) . .
O2 Ru1 N3 91.14(13) . .
O2 Ru1 N2 88.33(12) . .
O2 Ru1 N1 166.96(12) . .
O3 Ru1 Ru2 85.52(7) . .
O3 Ru1 N1 90.30(12) . .
N3 Ru1 Ru2 102.47(9) . .
N3 Ru1 O3 172.00(12) . .
N3 Ru1 N2 82.82(13) . .
N3 Ru1 N1 83.59(13) . .
N2 Ru1 Ru2 138.40(9) . .
N2 Ru1 O3 90.98(12) . .
N2 Ru1 N1 79.21(13) . .
N1 Ru1 Ru2 142.11(10) . .
Ru2 O1 Ru1 78.52(9) . .
Ru1 O2 Ru2 78.88(10) . .
C29 O4 Ru2 121.7(3) . .
C29 O3 Ru1 120.0(2) . .
C10 N3 Ru1 114.0(3) . .
C10 N3 C14 119.2(4) . .
C14 N3 Ru1 125.2(3) . .
C5 N2 Ru1 115.3(3) . .
C9 N2 Ru1 125.1(3) . .
C9 N2 C5 119.4(4) . .
C24 N6 Ru2 114.6(3) . .
C28 N6 Ru2 125.4(3) . .
C28 N6 C24 118.8(3) . .
C17 N4 Ru2 106.5(2) . .
C17 N4 C18 113.1(3) . .
C17 N4 C15 108.3(3) . .
C18 N4 Ru2 107.0(2) . .
C18 N4 C15 109.0(3) . .
C15 N4 Ru2 112.9(2) . .
C19 N5 Ru2 115.3(3) . .
C19 N5 C23 118.9(4) . .
C23 N5 Ru2 125.8(3) . .
C3 N1 Ru1 106.1(2) . .
C3 N1 C1 108.5(3) . .
C3 N1 C4 112.5(3) . .
C1 N1 Ru1 113.0(2) . .
C1 N1 C4 108.9(3) . .
C4 N1 Ru1 107.9(2) . .
C29 O5 H5 109.5 . .
N3 C10 C11 121.1(4) . .
N3 C10 C4 117.6(4) . .
C11 C10 C4 121.2(4) . .
N6 C24 C25 121.0(4) . .
N6 C24 C18 116.2(3) . .
C25 C24 C18 122.7(4) . .
N2 C5 C6 120.8(4) . .
N2 C5 C3 115.0(4) . .
C6 C5 C3 124.2(4) . .
N6 C28 H28 119.0 . .
N6 C28 C27 121.9(4) . .
C27 C28 H28 119.0 . .
N5 C19 C17 115.9(4) . .
N5 C19 C20 121.3(4) . .
C20 C19 C17 122.7(4) . .
N5 C23 H23 119.1 . .
N5 C23 C22 121.8(4) . .
C22 C23 H23 119.1 . .
C28 C27 H27 120.5 . .
C28 C27 C26 119.1(4) . .
C26 C27 H27 120.5 . .
H2A C2 H2B 109.5 . .
H2A C2 H2C 109.5 . .
H2B C2 H2C 109.5 . .
C1 C2 H2A 109.5 . .
C1 C2 H2B 109.5 . .
C1 C2 H2C 109.5 . .
N4 C17 H17A 108.9 . .
N4 C17 H17B 108.9 . .
C19 C17 N4 113.4(3) . .
C19 C17 H17A 108.9 . .
C19 C17 H17B 108.9 . .
H17A C17 H17B 107.7 . .
N2 C9 H9 119.2 . .
N2 C9 C8 121.6(4) . .
C8 C9 H9 119.2 . .
O4 C29 O3 126.5(4) . .
O4 C29 O5 118.2(4) . .
O3 C29 O5 115.3(3) . .
C24 C25 H25 120.1 . .
C26 C25 C24 119.8(4) . .
C26 C25 H25 120.1 . .
N4 C18 H18A 108.9 . .
N4 C18 H18B 108.9 . .
C24 C18 N4 113.4(3) . .
C24 C18 H18A 108.9 . .
C24 C18 H18B 108.9 . .
H18A C18 H18B 107.7 . .
C5 C6 H6 120.4 . .
C7 C6 C5 119.2(4) . .
C7 C6 H6 120.4 . .
N1 C3 H3A 109.5 . .
N1 C3 H3B 109.5 . .
C5 C3 N1 110.8(3) . .
C5 C3 H3A 109.5 . .
C5 C3 H3B 109.5 . .
H3A C3 H3B 108.1 . .
N4 C15 H15A 108.7 . .
N4 C15 H15B 108.7 . .
N4 C15 C16 114.4(4) . .
H15A C15 H15B 107.6 . .
C16 C15 H15A 108.7 . .
C16 C15 H15B 108.7 . .
C27 C26 H26 120.3 . .
C25 C26 C27 119.4(4) . .
C25 C26 H26 120.3 . .
N3 C14 H14 119.1 . .
N3 C14 C13 121.7(5) . .
C13 C14 H14 119.1 . .
C19 C20 H20 120.3 . .
C21 C20 C19 119.5(5) . .
C21 C20 H20 120.3 . .
C23 C22 H22 120.5 . .
C23 C22 C21 119.0(5) . .
C21 C22 H22 120.5 . .
N1 C1 C2 113.8(4) . .
N1 C1 H1A 108.8 . .
N1 C1 H1B 108.8 . .
C2 C1 H1A 108.8 . .
C2 C1 H1B 108.8 . .
H1A C1 H1B 107.7 . .
C9 C8 H8 120.4 . .
C9 C8 C7 119.3(5) . .
C7 C8 H8 120.4 . .
C10 C11 H11 120.3 . .
C12 C11 C10 119.5(5) . .
C12 C11 H11 120.3 . .
N1 C4 H4A 108.8 . .
N1 C4 H4B 108.8 . .
C10 C4 N1 114.0(3) . .
C10 C4 H4A 108.8 . .
C10 C4 H4B 108.8 . .
H4A C4 H4B 107.7 . .
C20 C21 C22 119.4(4) . .
C20 C21 H21 120.3 . .
C22 C21 H21 120.3 . .
C14 C13 H13 120.2 . .
C14 C13 C12 119.6(5) . .
C12 C13 H13 120.2 . .
C11 C12 C13 118.8(5) . .
C11 C12 H12 120.6 . .
C13 C12 H12 120.6 . .
C6 C7 C8 119.5(4) . .
C6 C7 H7 120.3 . .
C8 C7 H7 120.3 . .
C15 C16 H16A 109.5 . .
C15 C16 H16B 109.5 . .
C15 C16 H16C 109.5 . .
H16A C16 H16B 109.5 . .
H16A C16 H16C 109.5 . .
H16B C16 H16C 109.5 . .
O12 Cl2 O6 105.0(3) . .
O13 Cl2 O12 107.4(4) . .
O13 Cl2 O6 105.6(5) . .
O13 Cl2 O11 123.2(6) . .
O11 Cl2 O12 110.1(4) . .
O11 Cl2 O6 104.0(5) . .
O18 Cl3 O16 128(2) . .
O18 Cl3 O20 102.4(18) . .
O14 Cl3 O18 111.0(17) . .
O14 Cl3 O16 111.4(19) . .
O14 Cl3 O20 107.6(11) . .
O16 Cl3 O20 92.7(17) . .
O8 Cl1 O7 104.7(4) . .
O9 Cl1 O8 111.9(3) . .
O9 Cl1 O7 101.1(4) . .
O10 Cl1 O8 115.6(4) . .
O10 Cl1 O7 104.3(6) . .
O10 Cl1 O9 117.0(4) . .
O15 Cl4 O17 112.0(13) . .
O15 Cl4 O19 110.2(9) . .
O15 Cl4 O21 123.8(12) . .
O17 Cl4 O21 104.1(11) . .
O19 Cl4 O17 104.2(8) . .
O19 Cl4 O21 100.3(9) . .

loop_
_geom_bond_atom_site_label_1
_geom_bond_atom_site_label_2
_geom_bond_distance
_geom_bond_site_symmetry_2
Ru2 Ru1 2.5657(4) .
Ru2 O1 2.026(2) .
Ru2 O2 2.024(3) .
Ru2 O4 2.070(3) .
Ru2 N6 2.041(3) .
Ru2 N4 2.122(3) .
Ru2 N5 2.071(3) .
Ru1 O1 2.028(3) .
Ru1 O2 2.014(3) .
Ru1 O3 2.095(3) .
Ru1 N3 2.047(3) .
Ru1 N2 2.063(3) .
Ru1 N1 2.115(3) .
O4 C29 1.253(5) .
O3 C29 1.265(5) .
N3 C10 1.346(5) .
N3 C14 1.350(5) .
N2 C5 1.350(5) .
N2 C9 1.348(5) .
N6 C24 1.357(5) .
N6 C28 1.351(5) .
N4 C17 1.503(5) .
N4 C18 1.504(5) .
N4 C15 1.513(5) .
N5 C19 1.346(5) .
N5 C23 1.346(6) .
N1 C3 1.491(5) .
N1 C1 1.503(6) .
N1 C4 1.505(5) .
O5 H5 0.8200 .
O5 C29 1.319(5) .
C10 C11 1.387(6) .
C10 C4 1.497(6) .
C24 C25 1.384(6) .
C24 C18 1.492(6) .
C5 C6 1.388(6) .
C5 C3 1.486(6) .
C28 H28 0.9300 .
C28 C27 1.375(6) .
C19 C17 1.483(7) .
C19 C20 1.384(6) .
C23 H23 0.9300 .
C23 C22 1.369(7) .
C27 H27 0.9300 .
C27 C26 1.383(7) .
C2 H2A 0.9600 .
C2 H2B 0.9600 .
C2 H2C 0.9600 .
C2 C1 1.527(6) .
C17 H17A 0.9700 .
C17 H17B 0.9700 .
C9 H9 0.9300 .
C9 C8 1.369(6) .
C25 H25 0.9300 .
C25 C26 1.364(7) .
C18 H18A 0.9700 .
C18 H18B 0.9700 .
C6 H6 0.9300 .
C6 C7 1.375(8) .
C3 H3A 0.9700 .
C3 H3B 0.9700 .
C15 H15A 0.9700 .
C15 H15B 0.9700 .
C15 C16 1.528(6) .
C26 H26 0.9300 .
C14 H14 0.9300 .
C14 C13 1.368(7) .
C20 H20 0.9300 .
C20 C21 1.358(8) .
C22 H22 0.9300 .
C22 C21 1.386(8) .
C1 H1A 0.9700 .
C1 H1B 0.9700 .
C8 H8 0.9300 .
C8 C7 1.380(7) .
C11 H11 0.9300 .
C11 C12 1.378(8) .
C4 H4A 0.9700 .
C4 H4B 0.9700 .
C21 H21 0.9300 .
C13 H13 0.9300 .
C13 C12 1.383(9) .
C12 H12 0.9300 .
C7 H7 0.9300 .
C16 H16A 0.9600 .
C16 H16B 0.9600 .
C16 H16C 0.9600 .
Cl2 O12 1.453(4) .
Cl2 O6 1.459(5) .
Cl2 O13 1.386(6) .
Cl2 O11 1.402(6) .
Cl3 O18 1.37(2) .
Cl3 O14 1.36(2) .
Cl3 O16 1.381(16) .
Cl3 O20 1.479(14) .
Cl1 O8 1.434(4) .
Cl1 O7 1.488(6) .
Cl1 O9 1.400(4) .
Cl1 O10 1.328(6) .
O15 Cl4 1.414(12) .
O17 Cl4 1.451(13) .
O19 Cl4 1.427(9) .
Cl4 O21 1.470(12) .

loop_
_geom_torsion_atom_site_label_1
_geom_torsion_atom_site_label_2
_geom_torsion_atom_site_label_3
_geom_torsion_atom_site_label_4
_geom_torsion
_geom_torsion_site_symmetry_1
_geom_torsion_site_symmetry_2
_geom_torsion_site_symmetry_3
_geom_torsion_site_symmetry_4
Ru2 O4 C29 O3 5.7(6) . . . .
Ru2 O4 C29 O5 -173.7(3) . . . .
Ru2 N6 C24 C25 -168.3(3) . . . .
Ru2 N6 C24 C18 14.2(4) . . . .
Ru2 N6 C28 C27 167.9(3) . . . .
Ru2 N4 C17 C19 -30.5(4) . . . .
Ru2 N4 C18 C24 24.4(4) . . . .
Ru2 N4 C15 C16 -175.3(4) . . . .
Ru2 N5 C19 C17 -2.1(5) . . . .
Ru2 N5 C19 C20 -177.9(3) . . . .
Ru2 N5 C23 C22 177.0(4) . . . .
Ru1 O3 C29 O4 3.8(6) . . . .
Ru1 O3 C29 O5 -176.8(3) . . . .
Ru1 N3 C10 C11 -168.6(4) . . . .
Ru1 N3 C10 C4 13.7(5) . . . .
Ru1 N3 C14 C13 167.0(4) . . . .
Ru1 N2 C5 C6 -179.5(4) . . . .
Ru1 N2 C5 C3 -0.5(5) . . . .
Ru1 N2 C9 C8 180.0(4) . . . .
Ru1 N1 C3 C5 -39.1(4) . . . .
Ru1 N1 C1 C2 -174.2(3) . . . .
Ru1 N1 C4 C10 15.3(5) . . . .
N3 C10 C11 C12 -0.1(7) . . . .
N3 C10 C4 N1 -20.0(6) . . . .
N3 C14 C13 C12 0.0(8) . . . .
N2 C5 C6 C7 -1.4(8) . . . .
N2 C5 C3 N1 27.5(5) . . . .
N2 C9 C8 C7 1.3(8) . . . .
N6 C24 C25 C26 -1.0(7) . . . .
N6 C24 C18 N4 -26.7(5) . . . .
N6 C28 C27 C26 -0.8(7) . . . .
N5 C19 C17 N4 22.8(5) . . . .
N5 C19 C20 C21 0.1(7) . . . .
N5 C23 C22 C21 1.5(8) . . . .
C10 N3 C14 C13 2.3(7) . . . .
C10 C11 C12 C13 2.3(8) . . . .
C24 N6 C28 C27 1.0(6) . . . .
C24 C25 C26 C27 1.1(7) . . . .
C5 N2 C9 C8 -4.4(6) . . . .
C5 C6 C7 C8 -1.6(8) . . . .
C28 N6 C24 C25 0.0(6) . . . .
C28 N6 C24 C18 -177.5(4) . . . .
C28 C27 C26 C25 -0.2(8) . . . .
C19 N5 C23 C22 -2.2(6) . . . .
C19 C20 C21 C22 -0.9(8) . . . .
C23 N5 C19 C17 177.2(4) . . . .
C23 N5 C19 C20 1.4(6) . . . .
C23 C22 C21 C20 0.1(8) . . . .
C17 N4 C18 C24 -92.6(4) . . . .
C17 N4 C15 C16 -57.6(5) . . . .
C17 C19 C20 C21 -175.3(4) . . . .
C9 N2 C5 C6 4.4(6) . . . .
C9 N2 C5 C3 -176.6(4) . . . .
C9 C8 C7 C6 1.7(8) . . . .
C25 C24 C18 N4 155.9(4) . . . .
C18 N4 C17 C19 86.9(4) . . . .
C18 N4 C15 C16 65.9(5) . . . .
C18 C24 C25 C26 176.3(4) . . . .
C6 C5 C3 N1 -153.6(4) . . . .
C3 N1 C1 C2 -56.9(5) . . . .
C3 N1 C4 C10 -101.4(4) . . . .
C3 C5 C6 C7 179.7(5) . . . .
C15 N4 C17 C19 -152.2(3) . . . .
C15 N4 C18 C24 146.9(4) . . . .
C14 N3 C10 C11 -2.2(6) . . . .
C14 N3 C10 C4 -179.9(4) . . . .
C14 C13 C12 C11 -2.3(8) . . . .
C20 C19 C17 N4 -161.5(4) . . . .
C1 N1 C3 C5 -160.9(4) . . . .
C1 N1 C4 C10 138.3(4) . . . .
C11 C10 C4 N1 162.4(4) . . . .
C4 N1 C3 C5 78.6(4) . . . .
C4 N1 C1 C2 65.9(5) . . . .
C4 C10 C11 C12 177.5(5) . . . .
